data_7008311
loop_
_publ_author_name
'Kim, Kwan Mook'
'Lee, Dongwon'
'Seo, Mi Sook'
'Park, Hyunjung'
'Song, Rita'
'Jun, Moo-Jin'
'Nam, Wonwoo'

_publ_section_title
;
 Tuning the intermolecular dative interactions by altering the ligand
 planarity and counter cations in vanadyl(IV) complexes.
;
_journal_issue 9
_journal_name_full 'Dalton transactions (Cambridge, England : 2003)'
_journal_page_first 1567
_journal_page_last 1569
_journal_paper_doi 10.1039/b501350j
_journal_year 2005
_chemical_formula_sum 'C20 H36 Co K2 O12 S4'
_chemical_formula_weight 733.86
_chemical_name_systematic
;
?
;
_space_group_IT_number 2
_symmetry_cell_setting triclinic
_symmetry_Int_Tables_number 2
_symmetry_space_group_name_Hall '-P 1'
_symmetry_space_group_name_H-M 'P -1'
_atom_sites_solution_hydrogens geom
_atom_sites_solution_primary direct
_atom_sites_solution_secondary difmap
_audit_creation_method SHELXL-97
_cell_angle_alpha 104.580(14)
_cell_angle_beta 90.401(17)
_cell_angle_gamma 95.754(18)
_cell_formula_units_Z 1
_cell_length_a 7.2415(19)
_cell_length_b 8.8575(16)
_cell_length_c 13.519(2)
_cell_measurement_temperature 293(2)
_cell_volume 834.5(3)
_computing_structure_refinement 'SHELXL-97 (Sheldrick, 1997)'
_computing_structure_solution 'SHELXS-97 (Sheldrick, 1990)'
_diffrn_ambient_temperature 293(2)
_diffrn_measured_fraction_theta_full 0.999
_diffrn_measured_fraction_theta_max 0.999
_diffrn_measurement_device_type CAD4
_diffrn_measurement_method omega/2theta
_diffrn_radiation_monochromator graphite
_diffrn_radiation_source 'fine-focus sealed tube'
_diffrn_radiation_type MoK\a
_diffrn_radiation_wavelength 0.71073
_diffrn_reflns_av_R_equivalents 0.0412
_diffrn_reflns_av_sigmaI/netI 0.1152
_diffrn_reflns_limit_h_max 8
_diffrn_reflns_limit_h_min 0
_diffrn_reflns_limit_k_max 10
_diffrn_reflns_limit_k_min -10
_diffrn_reflns_limit_l_max 16
_diffrn_reflns_limit_l_min -16
_diffrn_reflns_number 3217
_diffrn_reflns_theta_full 25.08
_diffrn_reflns_theta_max 25.08
_diffrn_reflns_theta_min 1.56
_exptl_absorpt_coefficient_mu 1.064
_exptl_absorpt_correction_T_max 0.9010
_exptl_absorpt_correction_T_min 0.6755
_exptl_absorpt_correction_type empirical
_exptl_absorpt_process_details 'psi scan'
_exptl_crystal_colour 'red purple'
_exptl_crystal_density_diffrn 1.460
_exptl_crystal_density_method 'not measured'
_exptl_crystal_description needle
_exptl_crystal_F_000 381
_exptl_crystal_size_max 0.40
_exptl_crystal_size_mid 0.10
_exptl_crystal_size_min 0.10
_refine_diff_density_max 0.449
_refine_diff_density_min -0.495
_refine_diff_density_rms 0.082
_refine_ls_extinction_method none
_refine_ls_goodness_of_fit_ref 1.010
_refine_ls_hydrogen_treatment mixed
_refine_ls_matrix_type full
_refine_ls_number_parameters 178
_refine_ls_number_reflns 2961
_refine_ls_number_restraints 0
_refine_ls_restrained_S_all 1.010
_refine_ls_R_factor_all 0.1437
_refine_ls_R_factor_gt 0.0519
_refine_ls_shift/su_max 0.000
_refine_ls_shift/su_mean 0.000
_refine_ls_structure_factor_coef Fsqd
_refine_ls_weighting_details 'calc w=1/[\s^2^(Fo^2^)+(0.0624P)^2^+0.0000P] where P=(Fo^2^+2Fc^2^)/3'
_refine_ls_weighting_scheme calc
_refine_ls_wR_factor_gt 0.1131
_refine_ls_wR_factor_ref 0.1367
_reflns_number_gt 1608
_reflns_number_total 2961
_reflns_threshold_expression >2sigma(I)
_cod_data_source_file b501350j.txt
_cod_data_source_block co
_cod_original_sg_symbol_H-M P-1
_cod_database_code 7008311

loop_
_symmetry_equiv_pos_as_xyz
'x, y, z'
'-x, -y, -z'

loop_
_atom_site_label
_atom_site_type_symbol
_atom_site_fract_x
_atom_site_fract_y
_atom_site_fract_z
_atom_site_U_iso_or_equiv
_atom_site_adp_type
_atom_site_occupancy
_atom_site_symmetry_multiplicity
_atom_site_calc_flag
_atom_site_refinement_flags
_atom_site_disorder_assembly
_atom_site_disorder_group
Co1 Co 0.5000 0.0000 0.0000 0.0336(3) Uani 1 2 d S . .
K1 K 0.78466(17) -0.41481(14) -0.05234(12) 0.0576(4) Uani 1 1 d . . .
S1 S 0.8493(3) -0.1280(2) -0.35373(13) 0.0733(5) Uani 1 1 d . . .
S2 S 0.7436(2) 0.2066(2) -0.30000(14) 0.0644(5) Uani 1 1 d . . .
O1 O 0.6904(4) -0.1391(4) -0.0745(3) 0.0436(9) Uani 1 1 d . . .
O2 O 0.9704(4) -0.1657(4) -0.1355(3) 0.0456(9) Uani 1 1 d . . .
O3 O 0.9164(4) 0.3085(4) -0.0705(3) 0.0455(9) Uani 1 1 d . . .
O4 O 0.6573(4) 0.1971(3) -0.0223(3) 0.0398(9) Uani 1 1 d . . .
O5 O 0.3276(5) -0.0336(4) -0.1369(3) 0.0500(10) Uani 1 1 d . . .
O6 O 0.4059(5) -0.4704(4) -0.1059(3) 0.0596(11) Uani 1 1 d . . .
C1 C 0.8288(6) -0.0962(5) -0.1212(4) 0.0331(11) Uani 1 1 d . . .
C2 C 0.7962(6) 0.1962(5) -0.0795(4) 0.0327(11) Uani 1 1 d . . .
C3 C 0.8128(6) 0.0479(5) -0.1602(4) 0.0320(11) Uani 1 1 d . . .
C4 C 0.8049(7) 0.0415(6) -0.2592(4) 0.0476(14) Uani 1 1 d . . .
C5 C 0.6598(15) -0.1545(12) -0.4445(7) 0.116(3) Uani 1 1 d . . .
H5A H 0.6358 -0.0528 -0.4532 0.139 Uiso 1 1 calc R . .
H5B H 0.6957 -0.2167 -0.5100 0.139 Uiso 1 1 calc R . .
C6 C 0.4912(19) -0.2303(18) -0.4153(12) 0.236(8) Uani 1 1 d . . .
H6A H 0.3958 -0.2409 -0.4670 0.353 Uiso 1 1 calc R . .
H6B H 0.4527 -0.1682 -0.3514 0.353 Uiso 1 1 calc R . .
H6C H 0.5128 -0.3322 -0.4080 0.353 Uiso 1 1 calc R . .
C7 C 0.9465(11) 0.2571(10) -0.3630(7) 0.108(3) Uani 1 1 d . . .
H7A H 1.0555 0.2611 -0.3199 0.130 Uiso 1 1 calc R . .
H7B H 0.9569 0.1776 -0.4263 0.130 Uiso 1 1 calc R . .
C8 C 0.9375(13) 0.4146(11) -0.3860(8) 0.127(4) Uani 1 1 d . . .
H8A H 1.0477 0.4407 -0.4199 0.191 Uiso 1 1 calc R . .
H8B H 0.9286 0.4933 -0.3232 0.191 Uiso 1 1 calc R . .
H8C H 0.8305 0.4099 -0.4294 0.191 Uiso 1 1 calc R . .
C9 C 0.3077(8) 0.0863(8) -0.1868(5) 0.0699(19) Uani 1 1 d . . .
H9A H 0.2258 0.0461 -0.2457 0.105 Uiso 1 1 calc R . .
H9B H 0.4270 0.1222 -0.2078 0.105 Uiso 1 1 calc R . .
H9C H 0.2569 0.1721 -0.1408 0.105 Uiso 1 1 calc R . .
C10 C 0.3684(16) -0.4733(11) -0.2056(7) 0.137(4) Uani 1 1 d . . .
H10A H 0.2368 -0.4929 -0.2193 0.205 Uiso 1 1 calc R . .
H10B H 0.4291 -0.5549 -0.2496 0.205 Uiso 1 1 calc R . .
H10C H 0.4130 -0.3740 -0.2178 0.205 Uiso 1 1 calc R . .

loop_
_atom_site_aniso_label
_atom_site_aniso_U_11
_atom_site_aniso_U_22
_atom_site_aniso_U_33
_atom_site_aniso_U_23
_atom_site_aniso_U_13
_atom_site_aniso_U_12
Co1 0.0231(5) 0.0288(5) 0.0533(7) 0.0181(5) 0.0067(5) 0.0039(4)
K1 0.0438(7) 0.0389(7) 0.0968(11) 0.0311(7) -0.0133(7) 0.0011(5)
S1 0.0861(13) 0.0758(12) 0.0534(11) 0.0027(9) 0.0033(9) 0.0222(10)
S2 0.0652(10) 0.0743(11) 0.0723(12) 0.0495(9) 0.0046(9) 0.0158(9)
O1 0.0354(19) 0.0311(18) 0.074(3) 0.0265(18) 0.0191(18) 0.0125(14)
O2 0.0277(18) 0.044(2) 0.074(3) 0.0267(19) 0.0117(18) 0.0151(16)
O3 0.0347(19) 0.0332(18) 0.072(3) 0.0224(18) 0.0006(18) -0.0058(16)
O4 0.0316(18) 0.0297(18) 0.061(2) 0.0164(17) 0.0139(17) 0.0012(14)
O5 0.036(2) 0.057(2) 0.065(3) 0.030(2) -0.0002(18) 0.0035(17)
O6 0.056(3) 0.049(2) 0.072(3) 0.013(2) 0.000(2) 0.0033(19)
C1 0.029(3) 0.030(2) 0.043(3) 0.014(2) -0.002(2) 0.002(2)
C2 0.027(3) 0.026(2) 0.050(3) 0.019(2) -0.003(2) 0.002(2)
C3 0.018(2) 0.034(3) 0.047(3) 0.016(2) 0.001(2) 0.0027(19)
C4 0.042(3) 0.053(3) 0.053(4) 0.022(3) 0.004(3) 0.009(3)
C5 0.136(9) 0.121(7) 0.077(6) 0.003(6) -0.045(6) 0.002(7)
C6 0.157(13) 0.28(2) 0.260(18) 0.091(16) -0.105(13) -0.057(14)
C7 0.098(6) 0.104(6) 0.151(9) 0.083(6) 0.037(6) 0.009(5)
C8 0.121(7) 0.136(8) 0.157(9) 0.109(7) -0.020(7) -0.018(6)
C9 0.046(4) 0.091(5) 0.089(5) 0.052(4) -0.002(3) 0.005(3)
C10 0.183(11) 0.113(7) 0.100(8) -0.016(6) -0.054(7) 0.061(7)

loop_
_atom_type_symbol
_atom_type_description
_atom_type_scat_dispersion_real
_atom_type_scat_dispersion_imag
_atom_type_scat_source
Co Co 0.3494 0.9721 'International Tables Vol C Tables 4.2.6.8 and 6.1.1.4'
S S 0.1246 0.1234 'International Tables Vol C Tables 4.2.6.8 and 6.1.1.4'
C C 0.0033 0.0016 'International Tables Vol C Tables 4.2.6.8 and 6.1.1.4'
H H 0.0000 0.0000 'International Tables Vol C Tables 4.2.6.8 and 6.1.1.4'
O O 0.0106 0.0060 'International Tables Vol C Tables 4.2.6.8 and 6.1.1.4'
K K 0.2009 0.2494 'International Tables Vol C Tables 4.2.6.8 and 6.1.1.4'

loop_
_geom_angle_atom_site_label_1
_geom_angle_atom_site_label_2
_geom_angle_atom_site_label_3
_geom_angle
_geom_angle_site_symmetry_1
_geom_angle_site_symmetry_3
_geom_angle_publ_flag
O1 Co1 O1 180.0(2) . 2_655 ?
O1 Co1 O4 89.77(12) . 2_655 ?
O1 Co1 O4 90.23(12) 2_655 2_655 ?
O1 Co1 O4 90.23(12) . . ?
O1 Co1 O4 89.77(12) 2_655 . ?
O4 Co1 O4 180.00(18) 2_655 . ?
O1 Co1 O5 86.86(14) . 2_655 ?
O1 Co1 O5 93.14(14) 2_655 2_655 ?
O4 Co1 O5 94.18(13) 2_655 2_655 ?
O4 Co1 O5 85.82(13) . 2_655 ?
O1 Co1 O5 93.14(14) . . ?
O1 Co1 O5 86.86(14) 2_655 . ?
O4 Co1 O5 85.82(13) 2_655 . ?
O4 Co1 O5 94.18(13) . . ?
O5 Co1 O5 180.00(12) 2_655 . ?
O3 K1 O3 83.00(11) 2_755 1_545 ?
O3 K1 O1 98.69(11) 2_755 . ?
O3 K1 O1 166.93(12) 1_545 . ?
O3 K1 O6 156.41(13) 2_755 . ?
O3 K1 O6 108.22(11) 1_545 . ?
O1 K1 O6 75.16(11) . . ?
O3 K1 O6 91.01(12) 2_755 2_645 ?
O3 K1 O6 77.71(11) 1_545 2_645 ?
O1 K1 O6 115.11(12) . 2_645 ?
O6 K1 O6 71.98(15) . 2_645 ?
O3 K1 O2 76.23(10) 2_755 . ?
O3 K1 O2 123.01(10) 1_545 . ?
O1 K1 O2 45.95(9) . . ?
O6 K1 O2 111.75(11) . . ?
O6 K1 O2 153.03(12) 2_645 . ?
O3 K1 C1 88.58(11) 2_755 . ?
O3 K1 C1 145.17(12) 1_545 . ?
O1 K1 C1 23.06(10) . . ?
O6 K1 C1 92.70(12) . . ?
O6 K1 C1 136.39(12) 2_645 . ?
O2 K1 C1 22.98(10) . . ?
O3 K1 C2 98.95(11) 2_755 1_545 ?
O3 K1 C2 19.38(10) 1_545 1_545 ?
O1 K1 C2 162.24(13) . 1_545 ?
O6 K1 C2 89.33(11) . 1_545 ?
O6 K1 C2 66.57(12) 2_645 1_545 ?
O2 K1 C2 138.18(12) . 1_545 ?
C1 K1 C2 156.08(14) . 1_545 ?
O3 K1 K1 41.61(7) 2_755 2_745 ?
O3 K1 K1 41.39(8) 1_545 2_745 ?
O1 K1 K1 138.79(9) . 2_745 ?
O6 K1 K1 145.05(9) . 2_745 ?
O6 K1 K1 82.49(9) 2_645 2_745 ?
O2 K1 K1 101.89(8) . 2_745 ?
C1 K1 K1 122.18(10) . 2_745 ?
C2 K1 K1 58.17(8) 1_545 2_745 ?
O3 K1 K1 124.59(10) 2_755 2_645 ?
O3 K1 K1 93.21(8) 1_545 2_645 ?
O1 K1 K1 96.38(8) . 2_645 ?
O6 K1 K1 36.71(9) . 2_645 ?
O6 K1 K1 35.28(9) 2_645 2_645 ?
O2 K1 K1 141.74(8) . 2_645 ?
C1 K1 K1 118.93(9) . 2_645 ?
C2 K1 K1 75.11(9) 1_545 2_645 ?
K1 K1 K1 114.56(6) 2_745 2_645 ?
C4 S1 C5 103.3(4) . . ?
C7 S2 C4 101.9(3) . . ?
C1 O1 Co1 126.5(3) . . ?
C1 O1 K1 100.7(3) . . ?
Co1 O1 K1 130.25(14) . . ?
C1 O2 K1 89.4(3) . . ?
C2 O3 K1 133.6(3) . 2_755 ?
C2 O3 K1 114.7(3) . 1_565 ?
K1 O3 K1 97.00(11) 2_755 1_565 ?
C2 O4 Co1 125.6(3) . . ?
C9 O5 Co1 123.3(4) . . ?
C10 O6 K1 113.4(5) . . ?
C10 O6 K1 136.2(6) . 2_645 ?
K1 O6 K1 108.02(15) . 2_645 ?
O2 C1 O1 123.5(4) . . ?
O2 C1 C3 120.7(4) . . ?
O1 C1 C3 115.8(4) . . ?
O2 C1 K1 67.6(2) . . ?
O1 C1 K1 56.3(2) . . ?
C3 C1 K1 169.5(3) . . ?
O3 C2 O4 123.7(4) . . ?
O3 C2 C3 119.5(4) . . ?
O4 C2 C3 116.8(4) . . ?
O3 C2 K1 45.9(2) . 1_565 ?
O4 C2 K1 89.0(3) . 1_565 ?
C3 C2 K1 140.8(3) . 1_565 ?
C4 C3 C2 122.4(4) . . ?
C4 C3 C1 122.2(5) . . ?
C2 C3 C1 115.3(4) . . ?
C3 C4 S1 122.2(4) . . ?
C3 C4 S2 119.6(4) . . ?
S1 C4 S2 118.2(3) . . ?
C6 C5 S1 113.7(8) . . ?
C8 C7 S2 110.2(6) . . ?

loop_
_geom_bond_atom_site_label_1
_geom_bond_atom_site_label_2
_geom_bond_distance
_geom_bond_site_symmetry_2
_geom_bond_publ_flag
Co1 O1 2.042(3) . ?
Co1 O1 2.042(3) 2_655 ?
Co1 O4 2.076(3) 2_655 ?
Co1 O4 2.076(3) . ?
Co1 O5 2.165(4) 2_655 ?
Co1 O5 2.165(4) . ?
K1 O3 2.662(4) 2_755 ?
K1 O3 2.673(3) 1_545 ?
K1 O1 2.687(3) . ?
K1 O6 2.795(4) . ?
K1 O6 2.893(4) 2_645 ?
K1 O2 2.935(3) . ?
K1 C1 3.175(4) . ?
K1 C2 3.381(4) 1_545 ?
K1 K1 3.995(2) 2_745 ?
K1 K1 4.603(3) 2_645 ?
S1 C4 1.768(6) . ?
S1 C5 1.791(8) . ?
S2 C7 1.778(7) . ?
S2 C4 1.780(5) . ?
O1 C1 1.265(5) . ?
O2 C1 1.240(5) . ?
O3 C2 1.235(5) . ?
O3 K1 2.662(4) 2_755 ?
O3 K1 2.673(3) 1_565 ?
O4 C2 1.272(6) . ?
O5 C9 1.412(6) . ?
O6 C10 1.366(9) . ?
O6 K1 2.893(4) 2_645 ?
C1 C3 1.513(6) . ?
C2 C3 1.498(7) . ?
C2 K1 3.381(4) 1_565 ?
C3 C4 1.326(7) . ?
C5 C6 1.440(14) . ?
C7 C8 1.512(10) . ?
